data_7042760
loop_
_publ_author_name
'Kondo, Atsushi'
'Suzuki, Takayuki'
'Kotani, Ryosuke'
'Maeda, Kazuyuki'

_publ_section_title
;
 Liquid/Vapor-Induced Reversible Dynamic Structural Transformation of a
 Three-Dimensional Cu-based MOF to a One-Dimensional MOF Showing Gate
 Adsorption
;
_journal_name_full 'Dalton Trans.'
_journal_paper_doi 10.1039/C7DT01126A
_journal_year 2017
_chemical_formula_sum 'C26 H28 B2 Cu F8 N4'
_chemical_formula_weight 633.68
_chemical_name_systematic
;
 ?
;
_space_group_crystal_system orthorhombic
_space_group_IT_number 52
_space_group_name_Hall '-P 2a 2bc'
_space_group_name_H-M_alt 'P n n a'
_symmetry_space_group_name_Hall '-P 2a 2bc'
_symmetry_space_group_name_H-M 'P n n a'
_atom_sites_solution_hydrogens geom
_atom_sites_solution_primary direct
_atom_sites_solution_secondary difmap
_audit_creation_method SHELXL-2013
_audit_update_record
;
2017-04-20 deposited with the CCDC.
2017-04-24 downloaded from the CCDC.
;
_cell_angle_alpha 90
_cell_angle_beta 90
_cell_angle_gamma 90
_cell_formula_units_Z 4
_cell_length_a 16.2943(3)
_cell_length_b 16.7239(3)
_cell_length_c 10.50200(10)
_cell_measurement_temperature 173
_cell_volume 2861.84(8)
_computing_cell_refinement PROCESS-AUTO
_computing_data_collection PROCESS-AUTO
_computing_data_reduction CrystalStructure
_computing_structure_refinement 'SHELXL-2013 (Sheldrick, 2013)'
_computing_structure_solution 'SHELXS-97 (Sheldrick, 1990)'
_diffrn_ambient_temperature 173
_diffrn_detector_area_resol_mean 10.00
_diffrn_measured_fraction_theta_full 1.000
_diffrn_measured_fraction_theta_max 1.000
_diffrn_measurement_device_type Rigaku
_diffrn_measurement_method \w
_diffrn_radiation_monochromator graphite
_diffrn_radiation_type CuK\a
_diffrn_radiation_wavelength 1.54187
_diffrn_reflns_av_R_equivalents 0.0819
_diffrn_reflns_av_unetI/netI 0.0306
_diffrn_reflns_Laue_measured_fraction_full 1.000
_diffrn_reflns_Laue_measured_fraction_max 1.000
_diffrn_reflns_limit_h_max 19
_diffrn_reflns_limit_h_min -19
_diffrn_reflns_limit_k_max 20
_diffrn_reflns_limit_k_min -20
_diffrn_reflns_limit_l_max 12
_diffrn_reflns_limit_l_min -12
_diffrn_reflns_number 41723
_diffrn_reflns_point_group_measured_fraction_full 1.000
_diffrn_reflns_point_group_measured_fraction_max 1.000
_diffrn_reflns_theta_full 67.687
_diffrn_reflns_theta_max 68.218
_diffrn_reflns_theta_min 4.973
_diffrn_source 'fine-focus sealed tube'
_exptl_absorpt_coefficient_mu 1.759
_exptl_absorpt_correction_T_max 0.7783
_exptl_absorpt_correction_T_min 0.6204
_exptl_absorpt_correction_type numerical
_exptl_crystal_colour purple
_exptl_crystal_density_diffrn 1.471
_exptl_crystal_description prism
_exptl_crystal_F_000 1292
_exptl_crystal_size_max 0.300
_exptl_crystal_size_mid 0.250
_exptl_crystal_size_min 0.150
_refine_diff_density_max 0.615
_refine_diff_density_min -0.420
_refine_diff_density_rms 0.060
_refine_ls_extinction_coef 0.00060(14)
_refine_ls_extinction_expression Fc^*^=kFc[1+0.001xFc^2^\l^3^/sin(2\q)]^-1/4^
_refine_ls_extinction_method SHELXL
_refine_ls_goodness_of_fit_ref 1.052
_refine_ls_hydrogen_treatment constr
_refine_ls_matrix_type full
_refine_ls_number_parameters 216
_refine_ls_number_reflns 2627
_refine_ls_number_restraints 19
_refine_ls_restrained_S_all 1.140
_refine_ls_R_factor_all 0.0501
_refine_ls_R_factor_gt 0.0441
_refine_ls_shift/su_max 0.000
_refine_ls_shift/su_mean 0.000
_refine_ls_structure_factor_coef Fsqd
_refine_ls_weighting_details 'w=1/[\s^2^(Fo^2^)+(0.0699P)^2^+1.8204P] where P=(Fo^2^+2Fc^2^)/3'
_refine_ls_weighting_scheme calc
_refine_ls_wR_factor_gt 0.1206
_refine_ls_wR_factor_ref 0.1262
_reflns_Friedel_coverage 0.000
_reflns_number_gt 2249
_reflns_number_total 2627
_reflns_threshold_expression 'I > 2\s(I)'
_cod_data_source_file c7dt01126a2.cif
_cod_data_source_block shelx
_cod_database_code 7042760
_shelx_space_group_comment
;
The symmetry employed for this shelxl refinement is uniquely defined
by the following loop, which should always be used as a source of
symmetry information in preference to the above space-group names.
They are only intended as comments.
;
_shelx_estimated_absorpt_t_min 0.620
_shelx_estimated_absorpt_t_max 0.778
_shelxl_version_number 2013-4

loop_
_space_group_symop_operation_xyz
'x, y, z'
'-x, y+1/2, z+1/2'
'x+1/2, -y+1/2, z+1/2'
'-x+1/2, -y, z'
'-x, -y, -z'
'x, -y-1/2, -z-1/2'
'-x-1/2, y-1/2, -z-1/2'
'x-1/2, y, -z'

loop_
_atom_site_label
_atom_site_type_symbol
_atom_site_fract_x
_atom_site_fract_y
_atom_site_fract_z
_atom_site_U_iso_or_equiv
_atom_site_adp_type
_atom_site_occupancy
_atom_site_site_symmetry_order
_atom_site_calc_flag
_atom_site_refinement_flags_posn
_atom_site_refinement_flags_adp
_atom_site_refinement_flags_occupancy
Cu1 Cu 0.0000 0.5000 0.5000 0.0323(2) Uani 1 2 d S . P
F1 F 0.09192(9) 0.54419(8) 0.32459(13) 0.0488(4) Uani 1 1 d D . .
F3A F 0.1789(8) 0.6377(6) 0.2594(6) 0.124(5) Uani 0.478(15) 1 d D . P
F4B F 0.1082(7) 0.6522(3) 0.1946(7) 0.101(3) Uani 0.522(15) 1 d D . P
F2 F 0.14860(15) 0.53193(12) 0.12807(16) 0.0878(7) Uani 1 1 d D . .
N1 N 0.08135(11) 0.54371(11) 0.62797(17) 0.0348(4) Uani 1 1 d . . .
N2 N 0.05519(12) 0.39099(11) 0.49640(16) 0.0356(4) Uani 1 1 d . . .
C1 C 0.05766(16) 0.55568(17) 0.7482(2) 0.0470(6) Uani 1 1 d . . .
H1 H 0.0061 0.5374 0.7728 0.056 Uiso 1 1 calc R U .
C2 C 0.10531(16) 0.59355(16) 0.8373(2) 0.0475(6) Uani 1 1 d . . .
H2 H 0.0858 0.6003 0.9199 0.057 Uiso 1 1 calc R U .
C3 C 0.18208(15) 0.62169(13) 0.8048(2) 0.0374(5) Uani 1 1 d . . .
C4 C 0.20735(17) 0.60790(16) 0.6811(2) 0.0484(6) Uani 1 1 d . . .
H4 H 0.2591 0.6246 0.6551 0.058 Uiso 1 1 calc R U .
C5 C 0.15632(15) 0.56950(16) 0.5959(2) 0.0461(6) Uani 1 1 d . . .
H5 H 0.1747 0.5612 0.5132 0.055 Uiso 1 1 calc R U .
C6 C 0.01776(18) 0.32834(16) 0.5507(3) 0.0514(7) Uani 1 1 d . . .
H6 H -0.0290 0.3377 0.5992 0.062 Uiso 1 1 calc R U .
C7 C 0.04504(18) 0.25086(16) 0.5384(3) 0.0532(7) Uani 1 1 d . . .
H7 H 0.0169 0.2094 0.5781 0.064 Uiso 1 1 calc R U .
C8 C 0.11406(15) 0.23463(14) 0.4671(2) 0.0404(6) Uani 1 1 d . . .
C9 C 0.15389(15) 0.29948(14) 0.4131(2) 0.0415(6) Uani 1 1 d . . .
H9 H 0.2016 0.2917 0.3660 0.050 Uiso 1 1 calc R U .
C10 C 0.12298(14) 0.37565(14) 0.4290(2) 0.0393(5) Uani 1 1 d . . .
H10 H 0.1505 0.4182 0.3911 0.047 Uiso 1 1 calc R U .
C11 C 0.23552(16) 0.66347(15) 0.9009(2) 0.0424(6) Uani 1 1 d . . .
H11A H 0.2039 0.6728 0.9777 0.051 Uiso 1 1 calc R U .
H11B H 0.2518 0.7151 0.8671 0.051 Uiso 1 1 calc R U .
C12 C 0.31199(16) 0.61595(14) 0.9344(3) 0.0448(6) Uani 1 1 d . . .
H12A H 0.3491 0.6162 0.8622 0.054 Uiso 1 1 calc R U .
H12B H 0.2967 0.5609 0.9513 0.054 Uiso 1 1 calc R U .
C13 C 0.14338(18) 0.14990(14) 0.4489(3) 0.0487(6) Uani 1 1 d . . .
H13A H 0.1801 0.1481 0.3763 0.058 Uiso 1 1 calc R U .
H13B H 0.0966 0.1162 0.4297 0.058 Uiso 1 1 calc R U .
B1A B 0.1241(4) 0.5826(3) 0.2202(4) 0.050(3) Uani 0.478(15) 1 d D . P
F4A F 0.0596(7) 0.6216(7) 0.1660(6) 0.113(4) Uani 0.478(15) 1 d D . P
F3B F 0.2148(3) 0.5885(7) 0.2817(5) 0.108(3) Uani 0.522(15) 1 d D . P
B1B B 0.1387(3) 0.5802(3) 0.2303(4) 0.034(2) Uani 0.522(15) 1 d D . P

loop_
_atom_site_aniso_label
_atom_site_aniso_U_11
_atom_site_aniso_U_22
_atom_site_aniso_U_33
_atom_site_aniso_U_23
_atom_site_aniso_U_13
_atom_site_aniso_U_12
Cu1 0.0354(3) 0.0312(3) 0.0302(3) -0.00484(17) -0.00580(17) 0.00501(17)
F1 0.0557(9) 0.0506(8) 0.0403(8) 0.0058(6) 0.0029(6) -0.0054(7)
F3A 0.141(9) 0.135(8) 0.095(4) -0.016(5) 0.004(5) -0.107(7)
F4B 0.141(7) 0.046(3) 0.116(5) 0.030(3) 0.066(5) 0.032(3)
F2 0.1415(19) 0.0748(12) 0.0470(10) -0.0117(9) 0.0187(11) 0.0121(13)
N1 0.0373(10) 0.0341(9) 0.0329(10) -0.0031(7) -0.0060(8) 0.0015(8)
N2 0.0401(11) 0.0356(10) 0.0311(9) -0.0033(7) -0.0034(8) 0.0059(8)
C1 0.0427(13) 0.0628(16) 0.0354(12) -0.0015(11) -0.0010(11) -0.0076(12)
C2 0.0491(14) 0.0634(16) 0.0298(12) -0.0041(11) -0.0019(10) -0.0058(12)
C3 0.0461(13) 0.0309(11) 0.0351(12) -0.0004(9) -0.0069(10) 0.0000(9)
C4 0.0455(14) 0.0590(15) 0.0407(13) -0.0060(11) 0.0009(11) -0.0124(12)
C5 0.0460(14) 0.0574(15) 0.0349(12) -0.0103(11) 0.0020(10) -0.0041(11)
C6 0.0553(15) 0.0430(14) 0.0560(16) 0.0052(13) 0.0144(13) 0.0100(12)
C7 0.0594(17) 0.0397(13) 0.0604(17) 0.0096(12) 0.0070(14) 0.0077(12)
C8 0.0467(13) 0.0379(12) 0.0368(12) -0.0039(10) -0.0142(11) 0.0104(10)
C9 0.0439(13) 0.0447(13) 0.0359(12) -0.0041(10) -0.0012(10) 0.0110(10)
C10 0.0422(13) 0.0382(12) 0.0375(12) 0.0003(9) -0.0031(10) 0.0025(10)
C11 0.0529(14) 0.0376(12) 0.0366(13) -0.0031(10) -0.0062(11) -0.0057(10)
C12 0.0512(14) 0.0353(12) 0.0478(14) -0.0002(10) -0.0123(12) -0.0075(10)
C13 0.0602(16) 0.0367(13) 0.0491(14) -0.0081(11) -0.0190(13) 0.0154(11)
B1A 0.062(5) 0.049(7) 0.040(6) 0.004(5) 0.000(4) 0.005(4)
F4A 0.116(6) 0.150(7) 0.073(3) 0.063(4) 0.016(4) 0.071(6)
F3B 0.037(2) 0.215(9) 0.073(3) -0.015(4) 0.0011(19) -0.028(3)
B1B 0.033(3) 0.031(5) 0.039(4) -0.009(3) 0.014(3) -0.005(3)

loop_
_atom_type_symbol
_atom_type_description
_atom_type_scat_dispersion_real
_atom_type_scat_dispersion_imag
_atom_type_scat_source
Cu Cu -1.9646 0.5888 'International Tables Vol C Tables 4.2.6.8 and 6.1.1.4'
B B 0.0090 0.0039 'International Tables Vol C Tables 4.2.6.8 and 6.1.1.4'
F F 0.0727 0.0534 'International Tables Vol C Tables 4.2.6.8 and 6.1.1.4'
N N 0.0311 0.0180 'International Tables Vol C Tables 4.2.6.8 and 6.1.1.4'
C C 0.0181 0.0091 'International Tables Vol C Tables 4.2.6.8 and 6.1.1.4'
H H 0.0000 0.0000 'International Tables Vol C Tables 4.2.6.8 and 6.1.1.4'

loop_
_geom_angle_atom_site_label_1
_geom_angle_atom_site_label_2
_geom_angle_atom_site_label_3
_geom_angle
_geom_angle_site_symmetry_1
_geom_angle_site_symmetry_3
N1 Cu1 N1 180.0 5_566 .
N1 Cu1 N2 87.33(7) 5_566 .
N1 Cu1 N2 92.67(7) . .
N1 Cu1 N2 92.67(7) 5_566 5_566
N1 Cu1 N2 87.33(7) . 5_566
N2 Cu1 N2 180.0 . 5_566
B1A F1 B1B 11.0(4) . .
F3B F3A B1B 74.4(5) . .
F3B F3A B1A 84.3(5) . .
B1B F3A B1A 9.9(4) . .
F3B F3A F4B 137.2(6) . .
B1B F3A F4B 63.5(4) . .
B1A F3A F4B 53.7(3) . .
F4A F4B B1A 75.1(4) . .
F4A F4B B1B 85.2(5) . .
B1A F4B B1B 10.1(4) . .
F4A F4B F3A 137.5(5) . .
B1A F4B F3A 62.7(4) . .
B1B F4B F3A 52.6(4) . .
B1A F2 B1B 11.2(4) . .
C1 N1 C5 116.9(2) . .
C1 N1 Cu1 119.51(16) . .
C5 N1 Cu1 123.18(16) . .
C10 N2 C6 116.8(2) . .
C10 N2 Cu1 123.18(16) . .
C6 N2 Cu1 119.47(17) . .
N1 C1 C2 123.4(2) . .
N1 C1 H1 118.3 . .
C2 C1 H1 118.3 . .
C1 C2 C3 120.1(2) . .
C1 C2 H2 119.9 . .
C3 C2 H2 119.9 . .
C2 C3 C4 116.5(2) . .
C2 C3 C11 121.1(2) . .
C4 C3 C11 122.4(2) . .
C5 C4 C3 120.5(2) . .
C5 C4 H4 119.8 . .
C3 C4 H4 119.8 . .
N1 C5 C4 122.5(2) . .
N1 C5 H5 118.8 . .
C4 C5 H5 118.8 . .
N2 C6 C7 123.3(3) . .
N2 C6 H6 118.3 . .
C7 C6 H6 118.3 . .
C6 C7 C8 120.0(3) . .
C6 C7 H7 120.0 . .
C8 C7 H7 120.0 . .
C7 C8 C9 116.8(2) . .
C7 C8 C13 120.8(2) . .
C9 C8 C13 122.4(2) . .
C10 C9 C8 120.2(2) . .
C10 C9 H9 119.9 . .
C8 C9 H9 119.9 . .
N2 C10 C9 122.9(2) . .
N2 C10 H10 118.6 . .
C9 C10 H10 118.6 . .
C3 C11 C12 112.8(2) . .
C3 C11 H11A 109.0 . .
C12 C11 H11A 109.0 . .
C3 C11 H11B 109.0 . .
C12 C11 H11B 109.0 . .
H11A C11 H11B 107.8 . .
C11 C12 C13 112.4(2) . 7_667
C11 C12 H12A 109.1 . .
C13 C12 H12A 109.1 7_667 .
C11 C12 H12B 109.1 . .
C13 C12 H12B 109.1 7_667 .
H12A C12 H12B 107.9 . .
C8 C13 C12 113.4(2) . 7_657
C8 C13 H13A 108.9 . .
C12 C13 H13A 108.9 7_657 .
C8 C13 H13B 108.9 . .
C12 C13 H13B 108.9 7_657 .
H13A C13 H13B 107.7 . .
F4B B1A F2 120.3(4) . .
F4B B1A F3A 63.6(5) . .
F2 B1A F3A 116.9(5) . .
F4B B1A F4A 44.7(4) . .
F2 B1A F4A 103.3(4) . .
F3A B1A F4A 108.2(5) . .
F4B B1A F1 122.7(4) . .
F2 B1A F1 113.1(3) . .
F3A B1A F1 109.2(4) . .
F4A B1A F1 105.3(4) . .
F4B B1A F3B 102.8(5) . .
F2 B1A F3B 93.1(4) . .
F3A B1A F3B 39.6(4) . .
F4A B1A F3B 147.5(5) . .
F1 B1A F3B 93.4(4) . .
F4B F4A B1A 60.2(4) . .
F4B F4A B1B 57.0(3) . .
B1A F4A B1B 3.2(3) . .
F3A F3B B1B 58.5(3) . .
F3A F3B B1A 56.1(3) . .
B1B F3B B1A 2.4(3) . .
F3A B1B F2 127.8(5) . .
F3A B1B F4B 63.8(5) . .
F2 B1B F4B 110.8(4) . .
F3A B1B F3B 47.1(5) . .
F2 B1B F3B 105.5(4) . .
F4B B1B F3B 110.6(5) . .
F3A B1B F1 117.7(4) . .
F2 B1B F1 112.0(3) . .
F4B B1B F1 112.4(4) . .
F3B B1B F1 105.2(4) . .
F3A B1B F4A 101.5(5) . .
F2 B1B F4A 91.1(4) . .
F4B B1B F4A 37.8(3) . .
F3B B1B F4A 148.4(5) . .
F1 B1B F4A 92.7(4) . .

loop_
_geom_bond_atom_site_label_1
_geom_bond_atom_site_label_2
_geom_bond_distance
_geom_bond_site_symmetry_2
Cu1 N1 2.0242(18) 5_566
Cu1 N1 2.0243(18) .
Cu1 N2 2.0332(18) .
Cu1 N2 2.0332(18) 5_566
F1 B1A 1.375(4) .
F1 B1B 1.387(4) .
F3A F3B 1.035(9) .
F3A B1B 1.204(6) .
F3A B1A 1.349(4) .
F3A F4B 1.360(9) .
F4B F4A 0.990(8) .
F4B B1A 1.223(7) .
F4B B1B 1.356(4) .
F2 B1A 1.346(4) .
F2 B1B 1.352(4) .
N1 C1 1.336(3) .
N1 C5 1.338(3) .
N2 C10 1.337(3) .
N2 C6 1.340(3) .
C1 C2 1.371(3) .
C1 H1 0.9300 .
C2 C3 1.379(3) .
C2 H2 0.9300 .
C3 C4 1.381(3) .
C3 C11 1.505(3) .
C4 C5 1.380(3) .
C4 H4 0.9300 .
C5 H5 0.9300 .
C6 C7 1.376(4) .
C6 H6 0.9300 .
C7 C8 1.378(4) .
C7 H7 0.9300 .
C8 C9 1.385(4) .
C8 C13 1.508(3) .
C9 C10 1.380(3) .
C9 H9 0.9300 .
C10 H10 0.9300 .
C11 C12 1.519(4) .
C11 H11A 0.9700 .
C11 H11B 0.9700 .
C12 C13 1.534(3) 7_667
C12 H12A 0.9700 .
C12 H12B 0.9700 .
C13 C12 1.534(3) 7_657
C13 H13A 0.9700 .
C13 H13B 0.9700 .
B1A F4A 1.361(5) .
B1A F3B 1.616(7) .
F4A B1B 1.611(7) .
F3B B1B 1.360(5) .

loop_
_geom_torsion_atom_site_label_1
_geom_torsion_atom_site_label_2
_geom_torsion_atom_site_label_3
_geom_torsion_atom_site_label_4
_geom_torsion
_geom_torsion_site_symmetry_4
F3B F3A F4B F4A 20.1(19) .
B1B F3A F4B F4A 8.6(11) .
B1A F3A F4B F4A 7.1(10) .
F3B F3A F4B B1A 13.0(11) .
B1B F3A F4B B1A 1.5(3) .
F3B F3A F4B B1B 11.5(10) .
B1A F3A F4B B1B -1.5(3) .
C5 N1 C1 C2 1.1(4) .
Cu1 N1 C1 C2 -172.1(2) .
N1 C1 C2 C3 0.1(4) .
C1 C2 C3 C4 -1.3(4) .
C1 C2 C3 C11 180.0(2) .
C2 C3 C4 C5 1.5(4) .
C11 C3 C4 C5 -179.9(2) .
C1 N1 C5 C4 -1.0(4) .
Cu1 N1 C5 C4 172.0(2) .
C3 C4 C5 N1 -0.3(4) .
C10 N2 C6 C7 -1.0(4) .
Cu1 N2 C6 C7 171.1(2) .
N2 C6 C7 C8 -0.1(5) .
C6 C7 C8 C9 1.4(4) .
C6 C7 C8 C13 -178.0(3) .
C7 C8 C9 C10 -1.7(4) .
C13 C8 C9 C10 177.8(2) .
C6 N2 C10 C9 0.8(4) .
Cu1 N2 C10 C9 -171.06(18) .
C8 C9 C10 N2 0.6(4) .
C2 C3 C11 C12 112.9(3) .
C4 C3 C11 C12 -65.7(3) .
C3 C11 C12 C13 -168.2(2) 7_667
C7 C8 C13 C12 -77.0(3) 7_657
C9 C8 C13 C12 103.6(3) 7_657
F4A F4B B1A F2 77.8(7) .
B1B F4B B1A F2 -100.2(17) .
F3A F4B B1A F2 -107.2(6) .
F4A F4B B1A F3A -175.0(7) .
B1B F4B B1A F3A 6.9(16) .
B1B F4B B1A F4A -178.0(17) .
F3A F4B B1A F4A 175.0(7) .
F4A F4B B1A F1 -78.3(7) .
B1B F4B B1A F1 103.7(17) .
F3A F4B B1A F1 96.8(6) .
F4A F4B B1A F3B 179.2(6) .
B1B F4B B1A F3B 1.1(14) .
F3A F4B B1A F3B -5.8(5) .
B1B F2 B1A F4B 116.7(17) .
B1B F2 B1A F3A 43.0(14) .
B1B F2 B1A F4A 161.6(17) .
B1B F2 B1A F1 -85.1(15) .
B1B F2 B1A F3B 9.9(14) .
F3B F3A B1A F4B -171.1(7) .
B1B F3A B1A F4B -172.0(18) .
F3B F3A B1A F2 -58.8(7) .
B1B F3A B1A F2 -59.7(16) .
F4B F3A B1A F2 112.3(6) .
F3B F3A B1A F4A -174.8(6) .
B1B F3A B1A F4A -175.7(18) .
F4B F3A B1A F4A -3.7(5) .
F3B F3A B1A F1 71.1(7) .
B1B F3A B1A F1 70.2(16) .
F4B F3A B1A F1 -117.7(5) .
B1B F3A B1A F3B -0.9(16) .
F4B F3A B1A F3B 171.1(7) .
B1B F1 B1A F4B -118.3(17) .
B1B F1 B1A F2 84.1(15) .
B1B F1 B1A F3A -47.9(14) .
B1B F1 B1A F4A -163.8(17) .
B1B F1 B1A F3B -10.8(13) .
B1B F4B F4A B1A 0.3(3) .
F3A F4B F4A B1A -6.5(10) .
B1A F4B F4A B1B -0.3(3) .
F3A F4B F4A B1B -6.9(9) .
F2 B1A F4A F4B -119.9(6) .
F3A B1A F4A F4B 4.7(7) .
F1 B1A F4A F4B 121.3(6) .
F3B B1A F4A F4B -1.5(10) .
F4B B1A F4A B1B 5(4) .
F2 B1A F4A B1B -115(4) .
F3A B1A F4A B1B 10(4) .
F1 B1A F4A B1B 126(5) .
F3B B1A F4A B1B 4(4) .
B1A F3A F3B B1B -0.2(3) .
F4B F3A F3B B1B -10.7(9) .
B1B F3A F3B B1A 0.2(3) .
F4B F3A F3B B1A -10.5(9) .
F4B B1A F3B F3A 8.2(7) .
F2 B1A F3B F3A 130.2(6) .
F4A B1A F3B F3A 9.2(10) .
F1 B1A F3B F3A -116.4(6) .
F4B B1A F3B B1B -175(6) .
F2 B1A F3B B1B -53(6) .
F3A B1A F3B B1B 177(6) .
F4A B1A F3B B1B -174(6) .
F1 B1A F3B B1B 60(6) .
F3B F3A B1B F2 -75.1(8) .
B1A F3A B1B F2 104.0(18) .
F4B F3A B1B F2 96.8(7) .
F3B F3A B1B F4B -171.9(7) .
B1A F3A B1B F4B 7.2(16) .
B1A F3A B1B F3B 179.1(17) .
F4B F3A B1B F3B 171.9(7) .
F3B F3A B1B F1 85.3(7) .
B1A F3A B1B F1 -95.7(17) .
F4B F3A B1B F1 -102.8(5) .
F3B F3A B1B F4A -175.5(5) .
B1A F3A B1B F4A 3.5(15) .
F4B F3A B1B F4A -3.6(5) .
B1A F2 B1B F3A -120.4(18) .
B1A F2 B1B F4B -48.0(14) .
B1A F2 B1B F3B -167.8(17) .
B1A F2 B1B F1 78.3(15) .
B1A F2 B1B F4A -15.0(14) .
F4A F4B B1B F3A -174.2(8) .
B1A F4B B1B F3A -172.2(17) .
F4A F4B B1B F2 62.9(6) .
B1A F4B B1B F2 64.8(15) .
F3A F4B B1B F2 -123.0(6) .
F4A F4B B1B F3B 179.5(6) .
B1A F4B B1B F3B -178.6(18) .
F3A F4B B1B F3B -6.3(6) .
F4A F4B B1B F1 -63.2(7) .
B1A F4B B1B F1 -61.3(15) .
F3A F4B B1B F1 110.9(5) .
B1A F4B B1B F4A 1.9(16) .
F3A F4B B1B F4A 174.2(8) .
B1A F3B B1B F3A -3(6) .
F3A F3B B1B F2 127.6(6) .
B1A F3B B1B F2 124(6) .
F3A F3B B1B F4B 7.8(7) .
B1A F3B B1B F4B 5(6) .
F3A F3B B1B F1 -113.9(6) .
B1A F3B B1B F1 -117(6) .
F3A F3B B1B F4A 8.3(10) .
B1A F3B B1B F4A 5(5) .
B1A F1 B1B F3A 117.5(17) .
B1A F1 B1B F2 -79.2(15) .
B1A F1 B1B F4B 46.3(14) .
B1A F1 B1B F3B 166.7(17) .
B1A F1 B1B F4A 13.1(14) .
F4B F4A B1B F3A 5.3(7) .
B1A F4A B1B F3A -169(5) .
F4B F4A B1B F2 -123.7(6) .
B1A F4A B1B F2 62(4) .
B1A F4A B1B F4B -175(5) .
F4B F4A B1B F3B -0.9(10) .
B1A F4A B1B F3B -176(5) .
F4B F4A B1B F1 124.3(6) .
B1A F4A B1B F1 -50(4) .
